data_4505759
loop_
_publ_author_name
'Li, Jian-Rong'
'Zhang, Ruo-Hua'
'Bu, Xian-He'

_publ_section_title
;
 Structural Diversities of Silver(I) Coordination Compounds with Flexible
 Dithioether Ligands Based upon Changing the Ligand Spacers
;
_journal_issue 5
_journal_name_full 'Crystal Growth &amp; Design'
_journal_page_first 829
_journal_paper_doi 10.1021/cg034092q
_journal_volume 3
_journal_year 2003
_chemical_formula_sum 'C13 H28 Ag Cl O4 S2'
_chemical_formula_weight 455.79
_chemical_name_systematic
; 
 ? 
;
_space_group_IT_number 2
_symmetry_cell_setting triclinic
_symmetry_space_group_name_Hall '-P 1'
_symmetry_space_group_name_H-M 'P -1'
_atom_sites_solution_hydrogens geom
_atom_sites_solution_primary direct
_atom_sites_solution_secondary difmap
_audit_creation_method SHELXL-97
_cell_angle_alpha 72.942(7)
_cell_angle_beta 87.615(7)
_cell_angle_gamma 85.065(7)
_cell_formula_units_Z 2
_cell_length_a 9.316(4)
_cell_length_b 9.699(5)
_cell_length_c 11.033(5)
_cell_measurement_reflns_used 758
_cell_measurement_temperature 293(2)
_cell_measurement_theta_max 26.02
_cell_measurement_theta_min 2.47
_cell_volume 949.4(8)
_computing_cell_refinement 'Bruker SMART'
_computing_data_collection 'Bruker SMART'
_computing_data_reduction 'Bruker SAINT'
_computing_molecular_graphics 'Bruker SHELXTL'
_computing_publication_material 'Bruker SHELXTL'
_computing_structure_refinement 'SHELXL-97 (Sheldrick, 1997)'
_computing_structure_solution 'SHELXS-97 (Sheldrick, 1990)'
_diffrn_ambient_temperature 293(2)
_diffrn_measured_fraction_theta_full 0.981
_diffrn_measured_fraction_theta_max 0.981
_diffrn_measurement_device_type 'CCD area detector'
_diffrn_measurement_method 'phi and omega scans'
_diffrn_radiation_monochromator graphite
_diffrn_radiation_source 'fine-focus sealed tube'
_diffrn_radiation_type MoK\a
_diffrn_radiation_wavelength 0.71073
_diffrn_reflns_av_R_equivalents 0.0201
_diffrn_reflns_av_sigmaI/netI 0.0444
_diffrn_reflns_limit_h_max 9
_diffrn_reflns_limit_h_min -11
_diffrn_reflns_limit_k_max 12
_diffrn_reflns_limit_k_min -10
_diffrn_reflns_limit_l_max 13
_diffrn_reflns_limit_l_min -13
_diffrn_reflns_number 5465
_diffrn_reflns_theta_full 26.44
_diffrn_reflns_theta_max 26.44
_diffrn_reflns_theta_min 2.19
_exptl_absorpt_coefficient_mu 1.432
_exptl_absorpt_correction_T_max 1.000000
_exptl_absorpt_correction_T_min 0.784448
_exptl_absorpt_correction_type multi-scan
_exptl_absorpt_process_details SADABS
_exptl_crystal_density_diffrn 1.595
_exptl_crystal_density_meas ?
_exptl_crystal_density_method 'not measured'
_exptl_crystal_F_000 468
_exptl_crystal_size_max 0.40
_exptl_crystal_size_mid 0.36
_exptl_crystal_size_min 0.18
_refine_diff_density_max 0.397
_refine_diff_density_min -0.390
_refine_diff_density_rms 0.095
_refine_ls_extinction_coef 0.0160(10)
_refine_ls_extinction_expression Fc^*^=kFc[1+0.001xFc^2^\l^3^/sin(2\q)]^-1/4^
_refine_ls_extinction_method SHELXL
_refine_ls_goodness_of_fit_ref 1.040
_refine_ls_hydrogen_treatment mixed
_refine_ls_matrix_type full
_refine_ls_number_parameters 197
_refine_ls_number_reflns 3844
_refine_ls_number_restraints 0
_refine_ls_restrained_S_all 1.040
_refine_ls_R_factor_all 0.0560
_refine_ls_R_factor_gt 0.0349
_refine_ls_shift/su_max 0.001
_refine_ls_shift/su_mean 0.000
_refine_ls_structure_factor_coef Fsqd
_refine_ls_weighting_details 'calc w=1/[\s^2^(Fo^2^)+(0.0408P)^2^+0.0000P] where P=(Fo^2^+2Fc^2^)/3'
_refine_ls_weighting_scheme calc
_refine_ls_wR_factor_gt 0.0775
_refine_ls_wR_factor_ref 0.0844
_reflns_number_gt 2900
_reflns_number_total 3844
_reflns_threshold_expression >2sigma(I)
_cod_data_source_file cg034092qsi20030606_112802.cif
_cod_data_source_block 021205e
_cod_depositor_comments
;
The following automatic conversions were performed:

'_symmetry_cell_setting' value 'Triclinic' changed to 'triclinic'
according to /home/saulius/struct/CIF-dictionaries/cif_core.dic
dictionary named 'cif_core.dic' version 2.4.1 from
2010-06-29.

'_exptl_absorpt_correction_type' value 'MULTI-SCAN'
changed to 'multi-scan' according to
/home/saulius/struct/CIF-dictionaries/cif_core.dic dictionary named
'cif_core.dic' version 2.4.1 from 2010-06-29.

Automatic conversion script
Id: cif_fix_values 1715 2011-07-08 13:25:40Z adriana 

The following automatic conversions were performed:

'_exptl_crystal_density_meas' value 'not measured' was changed to '?'
- the value is perceived as not measured.

Automatic conversion script
Id: cif_fix_values 3008 2015-01-20 13:52:24Z robertas 
;
_cod_original_cell_volume 949.3(8)
_cod_original_sg_symbol_H-M P-1
_cod_database_code 4505759

loop_
_symmetry_equiv_pos_as_xyz
'x, y, z'
'-x, -y, -z'

loop_
_atom_site_label
_atom_site_type_symbol
_atom_site_fract_x
_atom_site_fract_y
_atom_site_fract_z
_atom_site_U_iso_or_equiv
_atom_site_adp_type
_atom_site_occupancy
_atom_site_symmetry_multiplicity
_atom_site_calc_flag
_atom_site_refinement_flags
Ag1 Ag 0.59098(3) -0.01638(3) 0.72479(3) 0.04868(13) Uani 1 1 d .
S1 S 0.48389(9) 0.15023(9) 0.84150(8) 0.0356(2) Uani 1 1 d .
S2 S 0.25213(9) 0.23101(9) 0.28470(8) 0.0371(2) Uani 1 1 d .
C1 C 0.3566(3) 0.2738(4) 0.7322(3) 0.0430(8) Uani 1 1 d .
H1A H 0.3292 0.3576 0.7615 0.052 Uiso 1 1 calc R
H1B H 0.4010 0.3067 0.6487 0.052 Uiso 1 1 calc R
C2 C 0.2240(3) 0.1954(4) 0.7255(3) 0.0401(8) Uani 1 1 d .
H2A H 0.1793 0.1647 0.8091 0.048 Uiso 1 1 calc R
H2B H 0.2530 0.1096 0.6997 0.048 Uiso 1 1 calc R
C3 C 0.1139(4) 0.2916(4) 0.6319(3) 0.0499(9) Uani 1 1 d .
H3A H 0.0255 0.2432 0.6412 0.060 Uiso 1 1 calc R
H3B H 0.0921 0.3810 0.6539 0.060 Uiso 1 1 calc R
C4 C 0.1638(4) 0.3284(4) 0.4929(3) 0.0487(9) Uani 1 1 d .
H4A H 0.0935 0.3979 0.4409 0.058 Uiso 1 1 calc R
H4B H 0.2547 0.3727 0.4833 0.058 Uiso 1 1 calc R
C5 C 0.1823(4) 0.1941(4) 0.4472(3) 0.0439(8) Uani 1 1 d .
H5A H 0.0899 0.1534 0.4526 0.053 Uiso 1 1 calc R
H5B H 0.2478 0.1225 0.5030 0.053 Uiso 1 1 calc R
C6 C 0.6241(4) 0.2670(4) 0.8573(3) 0.0418(8) Uani 1 1 d .
C7 C 0.6913(4) 0.3390(5) 0.7296(4) 0.0650(12) Uani 1 1 d .
H7A H 0.7680 0.3940 0.7408 0.097 Uiso 1 1 calc R
H7B H 0.6195 0.4023 0.6761 0.097 Uiso 1 1 calc R
H7C H 0.7290 0.2665 0.6910 0.097 Uiso 1 1 calc R
C8 C 0.7344(4) 0.1669(5) 0.9466(4) 0.0667(12) Uani 1 1 d .
H8A H 0.7686 0.0890 0.9130 0.100 Uiso 1 1 calc R
H8B H 0.6903 0.1283 1.0284 0.100 Uiso 1 1 calc R
H8C H 0.8139 0.2202 0.9545 0.100 Uiso 1 1 calc R
C9 C 0.5562(5) 0.3793(5) 0.9184(5) 0.0736(14) Uani 1 1 d .
H9A H 0.5073 0.3316 0.9957 0.110 Uiso 1 1 calc R
H9B H 0.4883 0.4439 0.8614 0.110 Uiso 1 1 calc R
H9C H 0.6300 0.4333 0.9366 0.110 Uiso 1 1 calc R
C10 C 0.0929(3) 0.2384(4) 0.1871(3) 0.0398(8) Uani 1 1 d .
C11 C 0.1545(4) 0.2648(5) 0.0530(3) 0.0548(10) Uani 1 1 d .
H11A H 0.0786 0.2674 -0.0040 0.082 Uiso 1 1 calc R
H11B H 0.2261 0.1882 0.0507 0.082 Uiso 1 1 calc R
H11C H 0.1978 0.3555 0.0278 0.082 Uiso 1 1 calc R
C12 C 0.0207(4) 0.0973(4) 0.2283(4) 0.0562(10) Uani 1 1 d .
H12A H -0.0150 0.0810 0.3139 0.084 Uiso 1 1 calc R
H12B H 0.0893 0.0191 0.2240 0.084 Uiso 1 1 calc R
H12C H -0.0580 0.1024 0.1733 0.084 Uiso 1 1 calc R
C13 C -0.0124(4) 0.3647(4) 0.1954(4) 0.0581(11) Uani 1 1 d .
H13A H 0.0364 0.4522 0.1718 0.087 Uiso 1 1 calc R
H13B H -0.0491 0.3473 0.2808 0.087 Uiso 1 1 calc R
H13C H -0.0908 0.3741 0.1391 0.087 Uiso 1 1 calc R
Cl1 Cl 0.64624(9) 0.21671(9) 0.41336(8) 0.0453(2) Uani 1 1 d .
O1 O 0.5316(3) 0.1642(4) 0.4992(3) 0.0922(11) Uani 1 1 d .
O2 O 0.7788(3) 0.1707(4) 0.4787(3) 0.0760(9) Uani 1 1 d .
O3 O 0.6298(5) 0.3662(4) 0.3715(4) 0.1244(16) Uani 1 1 d .
O4 O 0.6451(3) 0.1576(4) 0.3095(3) 0.0845(11) Uani 1 1 d .

loop_
_atom_site_aniso_label
_atom_site_aniso_U_11
_atom_site_aniso_U_22
_atom_site_aniso_U_33
_atom_site_aniso_U_23
_atom_site_aniso_U_13
_atom_site_aniso_U_12
Ag1 0.04624(19) 0.04557(19) 0.0576(2) -0.02274(14) -0.00531(13) 0.00715(12)
S1 0.0382(4) 0.0314(4) 0.0366(5) -0.0087(4) -0.0013(3) -0.0037(3)
S2 0.0374(4) 0.0376(5) 0.0365(5) -0.0113(4) -0.0048(3) -0.0001(4)
C1 0.0446(19) 0.0373(19) 0.045(2) -0.0110(16) -0.0068(16) 0.0052(16)
C2 0.0395(18) 0.049(2) 0.0331(19) -0.0153(16) 0.0009(14) -0.0013(16)
C3 0.043(2) 0.059(2) 0.051(2) -0.025(2) -0.0023(17) 0.0099(18)
C4 0.060(2) 0.042(2) 0.044(2) -0.0152(17) -0.0110(18) 0.0097(17)
C5 0.056(2) 0.041(2) 0.0332(19) -0.0100(16) -0.0043(16) 0.0020(17)
C6 0.0420(18) 0.0386(19) 0.050(2) -0.0200(17) 0.0002(16) -0.0089(16)
C7 0.064(3) 0.072(3) 0.061(3) -0.016(2) 0.010(2) -0.033(2)
C8 0.058(2) 0.071(3) 0.074(3) -0.021(2) -0.023(2) -0.011(2)
C9 0.067(3) 0.077(3) 0.100(4) -0.061(3) 0.004(3) -0.012(2)
C10 0.0372(17) 0.044(2) 0.0364(19) -0.0087(16) -0.0047(14) 0.0007(15)
C11 0.060(2) 0.068(3) 0.034(2) -0.0110(19) -0.0045(17) -0.001(2)
C12 0.049(2) 0.058(3) 0.066(3) -0.023(2) -0.0060(19) -0.0128(19)
C13 0.048(2) 0.062(3) 0.062(3) -0.019(2) -0.0163(19) 0.014(2)
Cl1 0.0450(5) 0.0424(5) 0.0469(5) -0.0115(4) 0.0003(4) -0.0009(4)
O1 0.0627(19) 0.139(3) 0.068(2) -0.018(2) 0.0210(16) -0.025(2)
O2 0.0591(17) 0.096(2) 0.076(2) -0.0329(19) -0.0174(16) 0.0093(17)
O3 0.171(4) 0.041(2) 0.148(4) -0.009(2) -0.035(3) 0.011(2)
O4 0.0643(18) 0.139(3) 0.073(2) -0.067(2) 0.0036(16) -0.0086(19)

loop_
_atom_type_symbol
_atom_type_description
_atom_type_scat_dispersion_real
_atom_type_scat_dispersion_imag
_atom_type_scat_source
C C 0.0033 0.0016 'International Tables Vol C Tables 4.2.6.8 and 6.1.1.4'
H H 0.0000 0.0000 'International Tables Vol C Tables 4.2.6.8 and 6.1.1.4'
O O 0.0106 0.0060 'International Tables Vol C Tables 4.2.6.8 and 6.1.1.4'
S S 0.1246 0.1234 'International Tables Vol C Tables 4.2.6.8 and 6.1.1.4'
Cl Cl 0.1484 0.1585 'International Tables Vol C Tables 4.2.6.8 and 6.1.1.4'
Ag Ag -0.8971 1.1015 'International Tables Vol C Tables 4.2.6.8 and 6.1.1.4'

loop_
_geom_angle_atom_site_label_1
_geom_angle_atom_site_label_2
_geom_angle_atom_site_label_3
_geom_angle
_geom_angle_site_symmetry_1
_geom_angle_site_symmetry_3
S2 Ag1 S1 151.09(3) 2_656 .
C1 S1 C6 103.68(16) . .
C1 S1 Ag1 105.03(12) . .
C6 S1 Ag1 107.99(11) . .
C5 S2 C10 105.10(16) . .
C5 S2 Ag1 106.72(12) . 2_656
C10 S2 Ag1 106.97(11) . 2_656
C2 C1 S1 109.0(2) . .
C2 C1 H1A 109.9 . .
S1 C1 H1A 109.9 . .
C2 C1 H1B 109.9 . .
S1 C1 H1B 109.9 . .
H1A C1 H1B 108.3 . .
C1 C2 C3 111.9(3) . .
C1 C2 H2A 109.2 . .
C3 C2 H2A 109.2 . .
C1 C2 H2B 109.2 . .
C3 C2 H2B 109.2 . .
H2A C2 H2B 107.9 . .
C4 C3 C2 114.3(3) . .
C4 C3 H3A 108.7 . .
C2 C3 H3A 108.7 . .
C4 C3 H3B 108.7 . .
C2 C3 H3B 108.7 . .
H3A C3 H3B 107.6 . .
C5 C4 C3 111.5(3) . .
C5 C4 H4A 109.3 . .
C3 C4 H4A 109.3 . .
C5 C4 H4B 109.3 . .
C3 C4 H4B 109.3 . .
H4A C4 H4B 108.0 . .
C4 C5 S2 113.1(3) . .
C4 C5 H5A 109.0 . .
S2 C5 H5A 109.0 . .
C4 C5 H5B 109.0 . .
S2 C5 H5B 109.0 . .
H5A C5 H5B 107.8 . .
C7 C6 C9 110.9(3) . .
C7 C6 C8 111.5(3) . .
C9 C6 C8 109.4(3) . .
C7 C6 S1 110.9(2) . .
C9 C6 S1 108.6(2) . .
C8 C6 S1 105.3(3) . .
C6 C7 H7A 109.5 . .
C6 C7 H7B 109.5 . .
H7A C7 H7B 109.5 . .
C6 C7 H7C 109.5 . .
H7A C7 H7C 109.5 . .
H7B C7 H7C 109.5 . .
C6 C8 H8A 109.5 . .
C6 C8 H8B 109.5 . .
H8A C8 H8B 109.5 . .
C6 C8 H8C 109.5 . .
H8A C8 H8C 109.5 . .
H8B C8 H8C 109.5 . .
C6 C9 H9A 109.5 . .
C6 C9 H9B 109.5 . .
H9A C9 H9B 109.5 . .
C6 C9 H9C 109.5 . .
H9A C9 H9C 109.5 . .
H9B C9 H9C 109.5 . .
C12 C10 C11 110.6(3) . .
C12 C10 C13 110.9(3) . .
C11 C10 C13 110.4(3) . .
C12 C10 S2 111.4(2) . .
C11 C10 S2 104.0(2) . .
C13 C10 S2 109.3(2) . .
C10 C11 H11A 109.5 . .
C10 C11 H11B 109.5 . .
H11A C11 H11B 109.5 . .
C10 C11 H11C 109.5 . .
H11A C11 H11C 109.5 . .
H11B C11 H11C 109.5 . .
C10 C12 H12A 109.5 . .
C10 C12 H12B 109.5 . .
H12A C12 H12B 109.5 . .
C10 C12 H12C 109.5 . .
H12A C12 H12C 109.5 . .
H12B C12 H12C 109.5 . .
C10 C13 H13A 109.5 . .
C10 C13 H13B 109.5 . .
H13A C13 H13B 109.5 . .
C10 C13 H13C 109.5 . .
H13A C13 H13C 109.5 . .
H13B C13 H13C 109.5 . .
O3 Cl1 O1 109.4(3) . .
O3 Cl1 O4 110.7(3) . .
O1 Cl1 O4 109.2(2) . .
O3 Cl1 O2 109.9(2) . .
O1 Cl1 O2 108.3(2) . .
O4 Cl1 O2 109.39(18) . .

loop_
_geom_bond_atom_site_label_1
_geom_bond_atom_site_label_2
_geom_bond_distance
_geom_bond_site_symmetry_2
Ag1 S2 2.4642(12) 2_656
Ag1 S1 2.4700(11) .
S1 C1 1.823(3) .
S1 C6 1.846(3) .
S2 C5 1.825(3) .
S2 C10 1.854(3) .
S2 Ag1 2.4642(12) 2_656
C1 C2 1.521(5) .
C1 H1A 0.9700 .
C1 H1B 0.9700 .
C2 C3 1.532(5) .
C2 H2A 0.9700 .
C2 H2B 0.9700 .
C3 C4 1.530(5) .
C3 H3A 0.9700 .
C3 H3B 0.9700 .
C4 C5 1.523(5) .
C4 H4A 0.9700 .
C4 H4B 0.9700 .
C5 H5A 0.9700 .
C5 H5B 0.9700 .
C6 C7 1.513(5) .
C6 C9 1.523(5) .
C6 C8 1.523(5) .
C7 H7A 0.9600 .
C7 H7B 0.9600 .
C7 H7C 0.9600 .
C8 H8A 0.9600 .
C8 H8B 0.9600 .
C8 H8C 0.9600 .
C9 H9A 0.9600 .
C9 H9B 0.9600 .
C9 H9C 0.9600 .
C10 C12 1.517(5) .
C10 C11 1.522(5) .
C10 C13 1.524(5) .
C11 H11A 0.9600 .
C11 H11B 0.9600 .
C11 H11C 0.9600 .
C12 H12A 0.9600 .
C12 H12B 0.9600 .
C12 H12C 0.9600 .
C13 H13A 0.9600 .
C13 H13B 0.9600 .
C13 H13C 0.9600 .
Cl1 O3 1.383(3) .
Cl1 O1 1.422(3) .
Cl1 O4 1.425(3) .
Cl1 O2 1.427(3) .

loop_
_geom_torsion_atom_site_label_1
_geom_torsion_atom_site_label_2
_geom_torsion_atom_site_label_3
_geom_torsion_atom_site_label_4
_geom_torsion
_geom_torsion_site_symmetry_1
S2 Ag1 S1 C1 -174.69(12) 2_656
S2 Ag1 S1 C6 75.15(14) 2_656
C6 S1 C1 C2 -172.0(2) .
Ag1 S1 C1 C2 74.8(2) .
S1 C1 C2 C3 -178.2(2) .
C1 C2 C3 C4 67.8(4) .
C2 C3 C4 C5 65.4(4) .
C3 C4 C5 S2 -176.5(2) .
C10 S2 C5 C4 -101.4(3) .
Ag1 S2 C5 C4 145.2(2) 2_656
C1 S1 C6 C7 -58.3(3) .
Ag1 S1 C6 C7 52.8(3) .
C1 S1 C6 C9 63.8(3) .
Ag1 S1 C6 C9 174.9(3) .
C1 S1 C6 C8 -179.1(3) .
Ag1 S1 C6 C8 -68.0(3) .
C5 S2 C10 C12 -59.2(3) .
Ag1 S2 C10 C12 54.0(3) 2_656
C5 S2 C10 C11 -178.4(2) .
Ag1 S2 C10 C11 -65.2(2) 2_656
C5 S2 C10 C13 63.7(3) .
Ag1 S2 C10 C13 176.9(2) 2_656
